data_2004949
loop_
_publ_author_name
'Olmstead, M. M.'
'Hitchcock, S. R.'
'Nantz, M. H.'

_publ_contact_author
;
Dr Marilyn M. Olmstead
Department of Chemistry
University of California
Davis
CA 95616
USA
;
_publ_section_title
;
 Cyclohexane-Linked Indenyl Rings in
 5,8-Bis(trimethylsilyl)-6,7,12b,12c-tetrahydroindeno[2,1-<i>c</i>]fluorene
;
_journal_issue 6
_journal_name_full 'Acta Crystallographica Section C'
_journal_page_first 1523
_journal_page_last 1525
_journal_paper_doi 10.1107/S0108270196000054
_journal_volume 52
_journal_year 1996
_chemical_formula_moiety 'C26 H32 Si2'
_chemical_formula_sum 'C26 H32 Si2'
_chemical_formula_weight 400.71
_chemical_name_systematic
;
5,8-Bis(trimethylsilyl)-6,7-dihydroindeno[2,1c]fluorene
;
_space_group_IT_number 2
_symmetry_cell_setting triclinic
_symmetry_space_group_name_Hall '-P 1'
_symmetry_space_group_name_H-M 'P -1'
_audit_creation_method SHELXL
_cell_angle_alpha 98.105(15)
_cell_angle_beta 108.339(14)
_cell_angle_gamma 106.541(15)
_cell_formula_units_Z 2
_cell_length_a 10.082(2)
_cell_length_b 10.912(2)
_cell_length_c 12.228(2)
_cell_measurement_reflns_used 29
_cell_measurement_temperature 130(2)
_cell_measurement_theta_max 16.8
_cell_measurement_theta_min 5.4
_cell_volume 1184.1(4)
_computing_cell_refinement 'Siemens P3 software'
_computing_data_collection 'Siemens P3 software'
_computing_data_reduction 'XDISK (Siemens, 1991)'
_computing_molecular_graphics 'SHELXTL XP'
_computing_publication_material 'SHELXTL XCIF'
_computing_structure_refinement SHELXTL
_computing_structure_solution 'SHELXTL (Sheldrick, 1994)'
_diffrn_measurement_device 'Siemens R3m/V'
_diffrn_measurement_method \w
_diffrn_radiation_monochromator graphite
_diffrn_radiation_source 'normal-focus sealed tube'
_diffrn_radiation_type MoK\a
_diffrn_radiation_wavelength 0.71073
_diffrn_reflns_av_sigmaI/netI 0.0429
_diffrn_reflns_limit_h_max 12
_diffrn_reflns_limit_h_min 0
_diffrn_reflns_limit_k_max 12
_diffrn_reflns_limit_k_min -12
_diffrn_reflns_limit_l_max 13
_diffrn_reflns_limit_l_min -14
_diffrn_reflns_number 4186
_diffrn_reflns_theta_max 25.05
_diffrn_reflns_theta_min 1.81
_diffrn_standards_decay_% <0.6
_diffrn_standards_interval_count 197
_diffrn_standards_number 3
_exptl_absorpt_coefficient_mu 0.159
_exptl_absorpt_correction_type none
_exptl_crystal_colour 'yellow-orange dichroic'
_exptl_crystal_density_diffrn 1.124
_exptl_crystal_density_meas ?
_exptl_crystal_description needle
_exptl_crystal_F_000 432
_exptl_crystal_size_max 0.60
_exptl_crystal_size_mid 0.22
_exptl_crystal_size_min 0.12
_refine_diff_density_max 0.380
_refine_diff_density_min -0.343
_refine_ls_extinction_method none
_refine_ls_goodness_of_fit_all 1.034
_refine_ls_goodness_of_fit_obs 1.071
_refine_ls_hydrogen_treatment
;
Methyl H atoms treated as rigid groups, others refined; all displacement
parameters fixed at 0.045\%A^2^
;
_refine_ls_matrix_type full
_refine_ls_number_parameters 301
_refine_ls_number_reflns 4186
_refine_ls_number_restraints 0
_refine_ls_restrained_S_all 1.034
_refine_ls_restrained_S_obs 1.071
_refine_ls_R_factor_all 0.0708
_refine_ls_R_factor_obs 0.0520
_refine_ls_shift/esd_max -0.236
_refine_ls_shift/esd_mean 0.003
_refine_ls_structure_factor_coef Fsqd
_refine_ls_weighting_scheme
;
calc w = 1/[\s^2^(F~o~^2^) + (0.0586P)^2^ + 0.8448P]
where P = (F~o~^2^ + 2F~c~^2^)/3
;
_refine_ls_wR_factor_all 0.1357
_refine_ls_wR_factor_obs 0.1231
_reflns_number_observed 3267
_reflns_number_total 4186
_reflns_observed_criterion >2sigma(I)
_cod_data_source_file bk1209.cif
_cod_data_source_block mn408
_cod_database_code 2004949

loop_
_symmetry_equiv_pos_as_xyz
'x, y, z'
'-x, -y, -z'

loop_
_atom_site_aniso_label
_atom_site_aniso_U_11
_atom_site_aniso_U_22
_atom_site_aniso_U_33
_atom_site_aniso_U_12
_atom_site_aniso_U_13
_atom_site_aniso_U_23
Si1 0.0410(5) 0.0315(4) 0.0319(4) 0.0110(3) 0.0007(3) 0.0071(3)
Si2 0.0322(4) 0.0330(4) 0.0265(4) 0.0149(3) 0.0146(3) 0.0095(3)
C1 0.0371(15) 0.0247(13) 0.0308(14) 0.0101(11) 0.0091(12) 0.0063(11)
C2 0.050(2) 0.0245(13) 0.0300(14) 0.0143(12) 0.0183(13) 0.0055(11)
C3 0.070(2) 0.039(2) 0.035(2) 0.022(2) 0.026(2) 0.0134(13)
C4 0.097(3) 0.041(2) 0.054(2) 0.030(2) 0.055(2) 0.023(2)
C5 0.068(2) 0.036(2) 0.075(2) 0.021(2) 0.053(2) 0.021(2)
C6 0.047(2) 0.0304(15) 0.056(2) 0.0149(13) 0.031(2) 0.0131(14)
C7 0.042(2) 0.0227(13) 0.0371(15) 0.0111(11) 0.0218(12) 0.0077(11)
C8 0.0279(13) 0.0259(13) 0.0270(13) 0.0077(11) 0.0121(11) 0.0058(11)
C9 0.0278(13) 0.0271(13) 0.0253(13) 0.0098(11) 0.0119(11) 0.0052(10)
C10 0.0275(13) 0.0252(13) 0.0322(13) 0.0100(10) 0.0140(11) 0.0063(10)
C11 0.0335(15) 0.0341(15) 0.042(2) 0.0130(12) 0.0231(13) 0.0113(12)
C12 0.0278(15) 0.042(2) 0.059(2) 0.0132(13) 0.0247(14) 0.0124(14)
C13 0.0225(14) 0.050(2) 0.043(2) 0.0157(13) 0.0067(12) 0.0058(14)
C14 0.0300(14) 0.043(2) 0.0311(14) 0.0156(12) 0.0100(12) 0.0093(13)
C15 0.0243(12) 0.0269(13) 0.0277(13) 0.0088(10) 0.0113(10) 0.0039(10)
C16 0.0242(13) 0.0280(13) 0.0281(13) 0.0110(10) 0.0117(10) 0.0070(10)
C17 0.0260(13) 0.0242(12) 0.0281(13) 0.0073(10) 0.0123(11) 0.0057(10)
C18 0.0262(13) 0.0334(14) 0.0300(14) 0.0095(11) 0.0115(11) 0.0104(12)
C19 0.0273(14) 0.037(2) 0.0361(15) 0.0140(12) 0.0128(12) 0.0105(12)
C20 0.0294(13) 0.0234(12) 0.0310(13) 0.0099(10) 0.0112(11) 0.0059(10)
C21 0.085(3) 0.086(3) 0.051(2) 0.041(3) -0.013(2) -0.014(2)
C22 0.037(2) 0.091(3) 0.076(3) 0.013(2) 0.000(2) 0.045(2)
C23 0.055(2) 0.055(2) 0.069(2) 0.022(2) 0.010(2) 0.024(2)
C24 0.047(2) 0.088(3) 0.045(2) 0.033(2) 0.028(2) 0.030(2)
C25 0.103(3) 0.049(2) 0.048(2) 0.040(2) 0.046(2) 0.024(2)
C26 0.055(2) 0.063(2) 0.035(2) 0.010(2) 0.0214(15) 0.0005(15)

loop_
_atom_site_label
_atom_site_occupancy
_atom_site_fract_x
_atom_site_fract_y
_atom_site_fract_z
_atom_site_U_iso_or_equiv
_atom_site_thermal_displace_type
_atom_site_calc_flag
_atom_site_refinement_flags
_atom_site_type_symbol
Si1 1 -0.35554(9) 0.31156(8) -0.28417(7) 0.0386(2) Uani d . Si
Si2 1 0.02340(8) 0.11531(7) 0.32065(6) 0.0286(2) Uani d . Si
C1 1 -0.1634(3) 0.3369(2) -0.1777(2) 0.0321(6) Uani d . C
C2 1 -0.0275(3) 0.3816(2) -0.2072(2) 0.0338(6) Uani d . C
C3 1 -0.0093(4) 0.4278(3) -0.3038(3) 0.0454(8) Uani d . C
H3A 1 -0.0927(34) 0.4257(30) -0.3671(28) 0.045 Uiso d . H
C4 1 0.1336(5) 0.4722(3) -0.3058(3) 0.0547(9) Uani d . C
H4A 1 0.1468(33) 0.5060(30) -0.3705(27) 0.045 Uiso d . H
C5 1 0.2552(4) 0.4718(3) -0.2146(3) 0.0511(9) Uani d . C
H5A 1 0.3536(36) 0.5024(30) -0.2129(27) 0.045 Uiso d . H
C6 1 0.2380(4) 0.4260(3) -0.1175(3) 0.0409(7) Uani d . C
H6A 1 0.3237(35) 0.4330(30) -0.0545(27) 0.045 Uiso d . H
C7 1 0.0965(3) 0.3796(2) -0.1147(2) 0.0322(6) Uani d . C
C8 1 0.0454(3) 0.3307(2) -0.0204(2) 0.0270(5) Uani d . C
H8A 1 0.1015(33) 0.3974(30) 0.0582(27) 0.045 Uiso d . H
C9 1 0.0559(3) 0.1949(2) -0.0008(2) 0.0263(5) Uani d . C
H9A 1 0.0120(33) 0.1343(30) -0.0756(28) 0.045 Uiso d . H
C10 1 0.2078(3) 0.1929(2) 0.0674(2) 0.0275(5) Uani d . C
C11 1 0.3312(3) 0.2068(3) 0.0362(3) 0.0339(6) Uani d . C
H11A 1 0.3276(32) 0.2221(29) -0.0410(27) 0.045 Uiso d . H
C12 1 0.4582(3) 0.1966(3) 0.1164(3) 0.0407(7) Uani d . C
H12A 1 0.5386(35) 0.2040(30) 0.0941(26) 0.045 Uiso d . H
C13 1 0.4609(3) 0.1700(3) 0.2232(3) 0.0402(7) Uani d . C
H13A 1 0.5483(35) 0.1643(29) 0.2757(27) 0.045 Uiso d . H
C14 1 0.3366(3) 0.1523(3) 0.2537(3) 0.0344(6) Uani d . C
H14A 1 0.3400(34) 0.1323(30) 0.3221(27) 0.045 Uiso d . H
C15 1 0.2099(3) 0.1645(2) 0.1760(2) 0.0262(5) Uani d . C
C16 1 0.0606(3) 0.1439(2) 0.1835(2) 0.0258(5) Uani d . C
C17 1 -0.0294(3) 0.1542(2) 0.0792(2) 0.0260(5) Uani d . C
C18 1 -0.1903(3) 0.1412(3) 0.0350(2) 0.0296(6) Uani d . C
H18A 1 -0.2392(34) 0.1176(30) 0.0863(27) 0.045 Uiso d . H
H18B 1 -0.2431(33) 0.0719(30) -0.0427(28) 0.045 Uiso d . H
C19 1 -0.2051(3) 0.2710(3) 0.0079(3) 0.0323(6) Uani d . C
H19A 1 -0.3058(36) 0.2605(29) -0.0270(26) 0.045 Uiso d . H
H19B 1 -0.1626(33) 0.3418(30) 0.0854(28) 0.045 Uiso d . H
C20 1 -0.1187(3) 0.3148(2) -0.0678(2) 0.0279(6) Uani d . C
C21 1 -0.3898(5) 0.1933(4) -0.4220(3) 0.0846(14) Uani d . C
H21A 1 -0.3692(20) 0.1165(8) -0.4030(4) 0.045 Uiso calc R H
H21B 1 -0.3259(14) 0.2340(7) -0.4606(9) 0.045 Uiso calc R H
H21C 1 -0.4921(7) 0.1676(14) -0.4744(7) 0.045 Uiso calc R H
C22 1 -0.5079(4) 0.2392(4) -0.2306(4) 0.0730(12) Uani d . C
H22A 1 -0.4958(12) 0.2997(8) -0.1601(10) 0.045 Uiso calc R H
H22B 1 -0.5032(13) 0.1573(9) -0.2128(15) 0.045 Uiso calc R H
H22C 1 -0.6028(4) 0.2235(17) -0.2915(7) 0.045 Uiso calc R H
C23 1 -0.3702(4) 0.4704(3) -0.3126(3) 0.0612(10) Uani d . C
H23A 1 -0.3637(20) 0.5259(7) -0.2413(6) 0.045 Uiso calc R H
H23B 1 -0.4641(9) 0.4540(4) -0.3750(11) 0.045 Uiso calc R H
H23C 1 -0.2904(12) 0.5138(9) -0.3361(15) 0.045 Uiso calc R H
C24 1 -0.1585(4) 0.1242(4) 0.3187(3) 0.0534(9) Uani d . C
H24A 1 -0.2382(4) 0.0514(10) 0.2581(11) 0.045 Uiso calc R H
H24B 1 -0.1665(9) 0.2058(8) 0.3021(15) 0.045 Uiso calc R H
H24C 1 -0.1649(9) 0.1201(18) 0.3948(6) 0.045 Uiso calc R H
C25 1 0.0299(5) -0.0491(3) 0.3402(3) 0.0578(10) Uani d . C
H25A 1 0.1191(10) -0.0583(7) 0.3333(16) 0.045 Uiso calc R H
H25B 1 -0.0557(11) -0.1174(3) 0.2800(10) 0.045 Uiso calc R H
H25C 1 0.0298(21) -0.0566(7) 0.4175(7) 0.045 Uiso calc R H
C26 1 0.1692(4) 0.2482(3) 0.4503(3) 0.0535(9) Uani d . C
H26A 1 0.2660(4) 0.2490(12) 0.4541(9) 0.045 Uiso calc R H
H26B 1 0.1562(13) 0.2324(10) 0.5221(3) 0.045 Uiso calc R H
H26C 1 0.1607(13) 0.3321(4) 0.4416(8) 0.045 Uiso calc R H

loop_
_atom_type_symbol
_atom_type_description
_atom_type_scat_dispersion_real
_atom_type_scat_dispersion_imag
_atom_type_scat_source
C C 0.0033 0.0016 'International Tables Vol C Tables 4.2.6.8 and 6.1.1.4'
H H 0.0000 0.0000 'International Tables Vol C Tables 4.2.6.8 and 6.1.1.4'
Si Si 0.0817 0.0704 'International Tables Vol C Tables 4.2.6.8 and 6.1.1.4'

loop_
_geom_angle_atom_site_label_1
_geom_angle_atom_site_label_2
_geom_angle_atom_site_label_3
_geom_angle
_geom_angle_publ_flag
C21 Si1 C23 111.5(2) yes
C21 Si1 C22 107.0(2) yes
C23 Si1 C22 106.4(2) yes
C21 Si1 C1 107.0(2) yes
C23 Si1 C1 110.80(14) yes
C22 Si1 C1 114.09(14) yes
C26 Si2 C24 106.3(2) yes
C26 Si2 C25 110.2(2) yes
C24 Si2 C25 108.8(2) yes
C26 Si2 C16 108.01(13) yes
C24 Si2 C16 113.76(12) yes
C25 Si2 C16 109.72(13) yes
C20 C1 C2 106.8(2) yes
C20 C1 Si1 130.1(2) yes
C2 C1 Si1 123.0(2) yes
C3 C2 C7 120.1(3) yes
C3 C2 C1 130.2(3) yes
C7 C2 C1 109.6(2) yes
C4 C3 C2 118.5(3) yes
C5 C4 C3 121.4(3) yes
C4 C5 C6 120.5(3) yes
C7 C6 C5 119.0(3) yes
C6 C7 C2 120.5(3) yes
C6 C7 C8 130.7(3) yes
C2 C7 C8 108.7(2) yes
C7 C8 C20 102.3(2) yes
C7 C8 C9 117.1(2) yes
C20 C8 C9 107.7(2) yes
C10 C9 C17 102.4(2) yes
C10 C9 C8 117.2(2) yes
C17 C9 C8 107.2(2) yes
C11 C10 C15 120.3(2) yes
C11 C10 C9 130.9(2) yes
C15 C10 C9 108.7(2) yes
C10 C11 C12 118.8(3) yes
C13 C12 C11 120.9(3) yes
C12 C13 C14 120.7(3) yes
C15 C14 C13 119.3(3) yes
C14 C15 C10 120.0(2) yes
C14 C15 C16 130.3(2) yes
C10 C15 C16 109.6(2) yes
C17 C16 C15 107.1(2) yes
C17 C16 Si2 130.7(2) yes
C15 C16 Si2 122.2(2) yes
C16 C17 C18 131.3(2) yes
C16 C17 C9 111.8(2) yes
C18 C17 C9 116.7(2) yes
C17 C18 C19 109.7(2) yes
C20 C19 C18 109.8(2) yes
C1 C20 C19 130.9(2) yes
C1 C20 C8 112.3(2) yes
C19 C20 C8 116.8(2) yes

loop_
_geom_bond_atom_site_label_1
_geom_bond_atom_site_label_2
_geom_bond_distance
_geom_bond_publ_flag
Si1 C21 1.842(4) yes
Si1 C23 1.853(3) yes
Si1 C22 1.871(4) yes
Si1 C1 1.879(3) yes
Si2 C26 1.857(3) yes
Si2 C24 1.857(3) yes
Si2 C25 1.860(3) yes
Si2 C16 1.878(2) yes
C1 C20 1.356(4) yes
C1 C2 1.492(4) yes
C2 C3 1.392(4) yes
C2 C7 1.405(4) yes
C3 C4 1.392(5) yes
C4 C5 1.375(5) yes
C5 C6 1.391(4) yes
C6 C7 1.385(4) yes
C7 C8 1.507(3) yes
C8 C20 1.519(3) yes
C8 C9 1.562(3) yes
C9 C10 1.504(3) yes
C9 C17 1.526(3) yes
C10 C11 1.387(4) yes
C10 C15 1.401(3) yes
C11 C12 1.391(4) yes
C12 C13 1.371(4) yes
C13 C14 1.387(4) yes
C14 C15 1.386(4) yes
C15 C16 1.492(3) yes
C16 C17 1.354(3) yes
C17 C18 1.496(3) yes
C18 C19 1.536(4) yes
C19 C20 1.497(4) yes
C3 H3A 0.94(3) no
C4 H4A 0.95(3) no
C5 H5A 0.95(3) no
C6 H6A 0.93(3) no
C8 H8A 1.00(3) no
C9 H9A 0.94(3) no
C11 H11A 0.97(3) no
C12 H12A 0.92(3) no
C13 H13A 0.94(3) no
C14 H14A 0.89(3) no
C18 H18A 0.94(3) no
C18 H18B 1.01(3) no
C19 H19A 0.94(3) no
C19 H19B 1.01(3) no
